data_7233610
loop_
_publ_author_name
'Hamdi Ben Yahia'
'Ute Ch. Rodewald'
'Claus Feldmann'
'Marcus Roming'
'Francois Weill'
'Rainer Pottgen'

_publ_section_title
;
 X-Ray diffraction and SAED characterisations of RE4O4[PO4]Cl (RE = La,
 Pr, and Nd) and photoluminescence properties of Eu3+-doped La4O4[PO4]Cl
;
_journal_name_full 'Journal of Materials Chemistry C'
_journal_page_first 1131
_journal_page_last 1140
_journal_paper_doi 10.1039/C3TC31466A
_journal_volume 2
_journal_year 2014
_chemical_absolute_configuration .
_chemical_formula_moiety 'Cl1 Nd4 O8 P1'
_chemical_formula_sum 'Cl Nd4 O8 P'
_chemical_formula_weight 771.4
_space_group_IT_number 136
_space_group_name_Hall '-P 4n 2n'
_space_group_name_H-M_alt 'P 42/m n m'
_symmetry_cell_setting tetragonal
_symmetry_space_group_name_Hall '-P 4n 2n'
_symmetry_space_group_name_H-M 'P 42/m n m'
_cell_angle_alpha 90
_cell_angle_beta 90
_cell_angle_gamma 90
_cell_formula_units_Z 2
_cell_length_a 5.7875(4)
_cell_length_b 5.7875(4)
_cell_length_c 13.0685(12)
_cell_measurement_reflns_used 11949
_cell_measurement_temperature 293(1)
_cell_measurement_theta_max 31.83
_cell_measurement_theta_min 3.12
_cell_volume 437.73(6)
_computing_publication_material 'Jana2006 (Petricek, Dusek & Palatinus, 2006)'
_computing_structure_refinement 'Jana2006 (Petricek, Dusek & Palatinus, 2006)'
_diffrn_ambient_temperature 293
_diffrn_measured_fraction_theta_full 1
_diffrn_measurement_device 'four-cycle diffractometer'
_diffrn_measurement_device_type 'IPDS Stoe'
_diffrn_measurement_method Multi-scan
_diffrn_radiation_monochromator graphite
_diffrn_radiation_source 'X-ray tube'
_diffrn_radiation_type 'Mo K\a'
_diffrn_radiation_wavelength 0.71073
_diffrn_reflns_av_R_equivalents 0.0426
_diffrn_reflns_av_sigmaI/netI 0.0254
_diffrn_reflns_limit_h_max 8
_diffrn_reflns_limit_h_min -8
_diffrn_reflns_limit_k_max 8
_diffrn_reflns_limit_k_min -8
_diffrn_reflns_limit_l_max 19
_diffrn_reflns_limit_l_min -19
_diffrn_reflns_number 11949
_diffrn_reflns_theta_full 31.83
_diffrn_reflns_theta_max 31.83
_diffrn_reflns_theta_min 3.12
_exptl_absorpt_coefficient_mu 23.826
_exptl_absorpt_correction_T_max 0.8236
_exptl_absorpt_correction_T_min 0.3863
_exptl_absorpt_correction_type gaussian
_exptl_absorpt_process_details 'Jana2006  (Petricek, Dusek & Palatinus, 2000)'
_exptl_crystal_colour blue
_exptl_crystal_density_diffrn 5.8506
_exptl_crystal_description Plate
_exptl_crystal_F_000 672
_exptl_crystal_size_max 0.058
_exptl_crystal_size_mid 0.016
_exptl_crystal_size_min 0.004
_refine_diff_density_max 1.16
_refine_diff_density_min -0.90
_refine_ls_extinction_coef 2240(170)
_refine_ls_extinction_method 'B-C type 1 Gaussian isotropic (Becker & Coppens, 1974)'
_refine_ls_goodness_of_fit_gt 1.00
_refine_ls_goodness_of_fit_ref 0.86
_refine_ls_number_constraints 0
_refine_ls_number_parameters 34
_refine_ls_number_reflns 443
_refine_ls_number_restraints 0
_refine_ls_R_factor_all 0.0375
_refine_ls_R_factor_gt 0.0189
_refine_ls_shift/su_max 0.0008
_refine_ls_shift/su_mean 0.0000
_refine_ls_structure_factor_coef Fsqd
_refine_ls_weighting_details w=1/(\s^2^(I)+0.0009I^2^)
_refine_ls_weighting_scheme sigma
_refine_ls_wR_factor_gt 0.0450
_refine_ls_wR_factor_ref 0.0468
_reflns_number_gt 311
_reflns_number_total 443
_reflns_threshold_expression I>2\s(I)
_cod_data_source_file c3tc31466a_2.cif
_cod_data_source_block 2
_cod_depositor_comments
;
The following automatic conversions were performed:

data item '_exptl_absorpt_correction_type' value 'Gaussian' was
changed to 'gaussian' in accordance with the built-in table derived
from the CIF Core dictionary named 'cif_core.dic' version 2.4.5 last
updated on 2014-11-21.

Automatic conversion script
Id: cif_fix_values 6909 2019-04-08 15:41:33Z antanas 
;
_cod_original_formula_sum 'Cl1 Nd4 O8 P1'
_cod_database_code 7233610

loop_
_symmetry_equiv_pos_site_id
_symmetry_equiv_pos_as_xyz
1 x,y,z
2 -x,-y,z
3 -y+1/2,x+1/2,z+1/2
4 y+1/2,-x+1/2,z+1/2
5 -x+1/2,y+1/2,-z+1/2
6 x+1/2,-y+1/2,-z+1/2
7 y,x,-z
8 -y,-x,-z
9 -x,-y,-z
10 x,y,-z
11 y+1/2,-x+1/2,-z+1/2
12 -y+1/2,x+1/2,-z+1/2
13 x+1/2,-y+1/2,z+1/2
14 -x+1/2,y+1/2,z+1/2
15 -y,-x,z
16 y,x,z

loop_
_atom_site_label
_atom_site_type_symbol
_atom_site_fract_x
_atom_site_fract_y
_atom_site_fract_z
_atom_site_adp_type
_atom_site_U_iso_or_equiv
_atom_site_symmetry_multiplicity
_atom_site_occupancy
_atom_site_calc_flag
_atom_site_refinement_flags
_atom_site_disorder_assembly
_atom_site_disorder_group
Nd Nd 0.23727(4) 0.23727(4) 0.33501(2) Uani 0.00919(9) 8 1 d . . .
O1 O 0 0 0.7656(11) Uani 0.015(2) 4 1 d . . .
O2 O 0.5 0 0.25 Uani 0.015(3) 4 1 d . . .
P P 0.2071(6) 0.2071(6) 0 Uani 0.0087(9) 4 0.5 d . . .
O3 O 0.3148(14) 0.3148(14) 0.9037(9) Uani 0.018(2) 8 0.5 d . . .
O4 O 0.0539(16) 0.752(2) 0 Uani 0.016(2) 8 0.5 d . . .
Cl Cl 0.3094(17) 0.3094(17) 0 Uani 0.080(4) 4 0.5 d . . .

loop_
_atom_site_aniso_label
_atom_site_aniso_type_symbol
_atom_site_aniso_U_11
_atom_site_aniso_U_22
_atom_site_aniso_U_33
_atom_site_aniso_U_12
_atom_site_aniso_U_13
_atom_site_aniso_U_23
Nd Nd 0.00871(15) 0.00871(15) 0.01016(16) -0.00069(15) 0.00069(9) 0.00069(9)
O1 O 0.009(3) 0.009(3) 0.028(6) 0.000(2) 0 0
O2 O 0.007(3) 0.007(3) 0.031(7) 0 0 0
P P 0.0079(13) 0.0079(13) 0.010(2) 0.0030(14) 0 0
O3 O 0.021(3) 0.021(3) 0.012(5) 0.005(4) 0.004(3) 0.004(3)
O4 O 0.021(4) 0.024(5) 0.004(3) 0.005(5) 0 0
Cl Cl 0.107(7) 0.107(7) 0.027(4) -0.060(9) 0 0

loop_
_atom_type_symbol
_atom_type_scat_dispersion_real
_atom_type_scat_dispersion_imag
_atom_type_scat_source
Nd -0.194 3.018 'International Tables Vol C tables 4.2.6.8 and 6.1.1.1'
P 0.102 0.094 'International Tables Vol C tables 4.2.6.8 and 6.1.1.1'
Cl 0.148 0.159 'International Tables Vol C tables 4.2.6.8 and 6.1.1.1'
O 0.011 0.006 'International Tables Vol C tables 4.2.6.8 and 6.1.1.1'

loop_
_geom_angle_atom_site_label_1
_geom_angle_atom_site_label_2
_geom_angle_atom_site_label_3
_geom_angle_site_symmetry_1
_geom_angle_site_symmetry_2
_geom_angle_site_symmetry_3
_geom_angle
_geom_angle_publ_flag
O1 Nd O1 3_554 . 7_556 123.0(4) yes
O1 Nd O2 3_554 . . 76.91(14) yes
O1 Nd O2 3_554 . 5_555 76.91(14) yes
O1 Nd O3 3_554 . 3_544 144.64(19) yes
O1 Nd O3 3_554 . 4_454 144.64(19) yes
O1 Nd O4 3_554 . 4_455 89.9(4) yes
O1 Nd O4 3_554 . 5_545 89.9(4) yes
O1 Nd O2 7_556 . . 76.69(13) yes
O1 Nd O2 7_556 . 5_555 76.69(13) yes
O1 Nd O3 7_556 . 3_544 65.1(3) yes
O1 Nd O3 7_556 . 4_454 65.1(3) yes
O1 Nd O4 7_556 . 4_455 142.7(4) yes
O1 Nd O4 7_556 . 5_545 142.7(4) yes
O2 Nd O2 . . 5_555 122.791(13) yes
O2 Nd O3 . . 3_544 71.9(2) yes
O2 Nd O3 . . 4_454 134.74(19) yes
O2 Nd O4 . . 4_455 132.9(3) yes
O2 Nd O4 . . 5_545 96.7(2) yes
O2 Nd O3 5_555 . 3_544 134.74(19) yes
O2 Nd O3 5_555 . 4_454 71.9(2) yes
O2 Nd O4 5_555 . 4_455 96.7(2) yes
O2 Nd O4 5_555 . 5_545 132.9(3) yes
O3 Nd O3 3_544 . 4_454 70.6(3) yes
O3 Nd O4 3_544 . 4_455 99.3(3) yes
O3 Nd O4 3_544 . 5_545 77.9(4) yes
O3 Nd O4 4_454 . 4_455 77.9(4) yes
O3 Nd O4 4_454 . 5_545 99.3(3) yes
O4 Nd O4 4_455 . 5_545 37.5(4) yes
Nd O1 Nd 3_545 . 4_455 134.3(7) yes
Nd O1 Nd 3_545 . 7_556 102.59(8) yes
Nd O1 Nd 3_545 . 8_556 102.59(8) yes
Nd O1 O2 3_545 . 3_445 132.6(2) yes
Nd O1 O2 3_545 . 3_545 51.494(17) yes
Nd O1 O2 3_545 . 7_546 51.494(17) yes
Nd O1 O2 3_545 . 7_556 132.6(2) yes
Nd O1 O3 3_545 . 5_546 78.5(3) yes
Nd O1 O3 3_545 . 6_456 147.3(5) yes
Nd O1 Nd 4_455 . 7_556 102.59(8) yes
Nd O1 Nd 4_455 . 8_556 102.59(8) yes
Nd O1 O2 4_455 . 3_445 51.494(17) yes
Nd O1 O2 4_455 . 3_545 132.6(2) yes
Nd O1 O2 4_455 . 7_546 132.6(2) yes
Nd O1 O2 4_455 . 7_556 51.494(17) yes
Nd O1 O3 4_455 . 5_546 147.3(5) yes
Nd O1 O3 4_455 . 6_456 78.5(3) yes
Nd O1 Nd 7_556 . 8_556 111.8(6) yes
Nd O1 O2 7_556 . 3_445 123.0(4) yes
Nd O1 O2 7_556 . 3_545 51.43(6) yes
Nd O1 O2 7_556 . 7_546 123.0(4) yes
Nd O1 O2 7_556 . 7_556 51.43(6) yes
Nd O1 O3 7_556 . 5_546 62.4(3) yes
Nd O1 O3 7_556 . 6_456 62.4(3) yes
Nd O1 O2 8_556 . 3_445 51.43(6) yes
Nd O1 O2 8_556 . 3_545 123.0(4) yes
Nd O1 O2 8_556 . 7_546 51.43(6) yes
Nd O1 O2 8_556 . 7_556 123.0(4) yes
Nd O1 O3 8_556 . 5_546 62.4(3) yes
Nd O1 O3 8_556 . 6_456 62.4(3) yes
O2 O1 O2 3_445 . 3_545 171.9(6) yes
O2 O1 O2 3_445 . 7_546 89.72(4) yes
O2 O1 O2 3_445 . 7_556 89.72(4) yes
O2 O1 O3 3_445 . 5_546 109.9(4) yes
O2 O1 O3 3_445 . 6_456 62.8(2) yes
O2 O1 O2 3_545 . 7_546 89.72(4) yes
O2 O1 O2 3_545 . 7_556 89.72(4) yes
O2 O1 O3 3_545 . 5_546 62.8(2) yes
O2 O1 O3 3_545 . 6_456 109.9(4) yes
O2 O1 O2 7_546 . 7_556 171.9(6) yes
O2 O1 O3 7_546 . 5_546 62.8(2) yes
O2 O1 O3 7_546 . 6_456 109.9(4) yes
O2 O1 O3 7_556 . 5_546 109.9(4) yes
O2 O1 O3 7_556 . 6_456 62.8(2) yes
O3 O1 O3 5_546 . 6_456 68.8(4) yes
Nd O2 Nd . . 2_655 123.064(11) yes
Nd O2 Nd . . 5_545 103.133(10) yes
Nd O2 Nd . . 6_555 103.133(10) yes
Nd O2 O1 . . 3_544 123.66(18) yes
Nd O2 O1 . . 3_554 51.59(16) yes
Nd O2 O1 . . 7_556 51.88(19) yes
Nd O2 O1 . . 7_656 133.18(17) yes
Nd O2 O3 . . 3_544 58.70(17) yes
Nd O2 O3 . . 4_554 82.11(17) yes
Nd O2 O3 . . 7_556 73.8(2) yes
Nd O2 O3 . . 8_656 159.43(18) yes
Nd O2 Nd 2_655 . 5_545 103.133(10) yes
Nd O2 Nd 2_655 . 6_555 103.133(10) yes
Nd O2 O1 2_655 . 3_544 51.59(16) yes
Nd O2 O1 2_655 . 3_554 123.66(18) yes
Nd O2 O1 2_655 . 7_556 133.18(17) yes
Nd O2 O1 2_655 . 7_656 51.88(19) yes
Nd O2 O3 2_655 . 3_544 82.11(17) yes
Nd O2 O3 2_655 . 4_554 58.70(17) yes
Nd O2 O3 2_655 . 7_556 159.43(18) yes
Nd O2 O3 2_655 . 8_656 73.8(2) yes
Nd O2 Nd 5_545 . 6_555 123.064(11) yes
Nd O2 O1 5_545 . 3_544 51.88(19) yes
Nd O2 O1 5_545 . 3_554 133.18(17) yes
Nd O2 O1 5_545 . 7_556 51.59(16) yes
Nd O2 O1 5_545 . 7_656 123.66(18) yes
Nd O2 O3 5_545 . 3_544 73.8(2) yes
Nd O2 O3 5_545 . 4_554 159.43(18) yes
Nd O2 O3 5_545 . 7_556 82.11(17) yes
Nd O2 O3 5_545 . 8_656 58.70(17) yes
Nd O2 O1 6_555 . 3_544 133.18(17) yes
Nd O2 O1 6_555 . 3_554 51.88(19) yes
Nd O2 O1 6_555 . 7_556 123.66(18) yes
Nd O2 O1 6_555 . 7_656 51.59(16) yes
Nd O2 O3 6_555 . 3_544 159.43(18) yes
Nd O2 O3 6_555 . 4_554 73.8(2) yes
Nd O2 O3 6_555 . 7_556 58.70(17) yes
Nd O2 O3 6_555 . 8_656 82.11(17) yes
O1 O2 O1 3_544 . 3_554 171.9(4) yes
O1 O2 O1 3_544 . 7_556 90.28(3) yes
O1 O2 O1 3_544 . 7_656 90.28(3) yes
O1 O2 O3 3_544 . 3_544 65.5(3) yes
O1 O2 O3 3_544 . 4_554 108.6(3) yes
O1 O2 O3 3_544 . 7_556 132.2(3) yes
O1 O2 O3 3_544 . 8_656 54.9(3) yes
O1 O2 O1 3_554 . 7_556 90.28(3) yes
O1 O2 O1 3_554 . 7_656 90.28(3) yes
O1 O2 O3 3_554 . 3_544 108.6(3) yes
O1 O2 O3 3_554 . 4_554 65.5(3) yes
O1 O2 O3 3_554 . 7_556 54.9(3) yes
O1 O2 O3 3_554 . 8_656 132.2(3) yes
O1 O2 O1 7_556 . 7_656 171.9(4) yes
O1 O2 O3 7_556 . 3_544 54.9(3) yes
O1 O2 O3 7_556 . 4_554 132.2(3) yes
O1 O2 O3 7_556 . 7_556 65.5(3) yes
O1 O2 O3 7_556 . 8_656 108.6(3) yes
O1 O2 O3 7_656 . 3_544 132.2(3) yes
O1 O2 O3 7_656 . 4_554 54.9(3) yes
O1 O2 O3 7_656 . 7_556 108.6(3) yes
O1 O2 O3 7_656 . 8_656 65.5(3) yes
O3 O2 O3 3_544 . 4_554 92.9(3) yes
O3 O2 O3 3_544 . 7_556 118.3(2) yes
O3 O2 O3 3_544 . 8_656 118.3(2) yes
O3 O2 O3 4_554 . 7_556 118.3(2) yes
O3 O2 O3 4_554 . 8_656 118.3(2) yes
O3 O2 O3 7_556 . 8_656 92.9(3) yes
O3 P O3 1_554 . 7_556 109.9(5) yes
O3 P O4 1_554 . 1_545 120.9(4) yes
O3 P O4 1_554 . 2_565 109.8(4) yes
O3 P O4 1_554 . 7_455 120.9(4) yes
O3 P O4 1_554 . 8_655 109.8(4) yes
O3 P Cl 1_554 . . 55.0(4) yes
O3 P O4 7_556 . 1_545 120.9(4) yes
O3 P O4 7_556 . 2_565 109.8(4) yes
O3 P O4 7_556 . 7_455 120.9(4) yes
O3 P O4 7_556 . 8_655 109.8(4) yes
O3 P Cl 7_556 . . 55.0(4) yes
O4 P O4 1_545 . 2_565 80.3(5) yes
O4 P O4 1_545 . 7_455 52.8(3) yes
O4 P O4 1_545 . 8_655 27.5(5) yes
O4 P Cl 1_545 . . 153.6(8) yes
O4 P O4 2_565 . 7_455 27.5(5) yes
O4 P O4 2_565 . 8_655 107.8(7) yes
O4 P Cl 2_565 . . 126.1(9) yes
O4 P O4 7_455 . 8_655 80.3(5) yes
O4 P Cl 7_455 . . 153.6(8) yes
O4 P Cl 8_655 . . 126.1(9) yes
Nd O3 Nd 3_555 . 4_555 95.6(3) yes
Nd O3 O1 3_555 . 5_556 52.5(2) yes
Nd O3 O2 3_555 . 3_545 112.9(4) yes
Nd O3 O2 3_555 . 7_556 49.42(17) yes
Nd O3 P 3_555 . 1_556 127.8(5) yes
Nd O3 O3 3_555 . 7_557 110.0(4) yes
Nd O3 O4 3_555 . 2_566 102.6(4) yes
Nd O3 O4 3_555 . 8_656 161.4(5) yes
Nd O3 Cl 3_555 . 1_556 111.3(7) yes
Nd O3 O1 4_555 . 5_556 52.5(2) yes
Nd O3 O2 4_555 . 3_545 49.42(17) yes
Nd O3 O2 4_555 . 7_556 112.9(4) yes
Nd O3 P 4_555 . 1_556 127.8(5) yes
Nd O3 O3 4_555 . 7_557 110.0(4) yes
Nd O3 O4 4_555 . 2_566 161.4(5) yes
Nd O3 O4 4_555 . 8_656 102.6(4) yes
Nd O3 Cl 4_555 . 1_556 111.3(7) yes
O1 O3 O2 5_556 . 3_545 62.3(3) yes
O1 O3 O2 5_556 . 7_556 62.3(3) yes
O1 O3 P 5_556 . 1_556 179.4(6) yes
O1 O3 O3 5_556 . 7_557 145.6(4) yes
O1 O3 O4 5_556 . 2_566 144.7(4) yes
O1 O3 O4 5_556 . 8_656 144.7(4) yes
O1 O3 Cl 5_556 . 1_556 147.6(7) yes
O2 O3 O2 3_545 . 7_556 89.1(3) yes
O2 O3 P 3_545 . 1_556 117.4(4) yes
O2 O3 O3 3_545 . 7_557 133.5(4) yes
O2 O3 O4 3_545 . 2_566 124.2(4) yes
O2 O3 O4 3_545 . 8_656 82.6(3) yes
O2 O3 Cl 3_545 . 1_556 133.0(7) yes
O2 O3 P 7_556 . 1_556 117.4(4) yes
O2 O3 O3 7_556 . 7_557 133.5(4) yes
O2 O3 O4 7_556 . 2_566 82.6(3) yes
O2 O3 O4 7_556 . 8_656 124.2(4) yes
O2 O3 Cl 7_556 . 1_556 133.0(7) yes
P O3 O3 1_556 . 7_557 35.0(3) yes
P O3 O4 1_556 . 2_566 35.0(3) yes
P O3 O4 1_556 . 8_656 35.0(3) yes
P O3 Cl 1_556 . 1_556 33.0(5) yes
O3 O3 O4 7_557 . 2_566 59.9(3) yes
O3 O3 O4 7_557 . 8_656 59.9(3) yes
O3 O3 Cl 7_557 . 1_556 2.0(5) yes
O4 O3 O4 2_566 . 8_656 59.0(4) yes
O4 O3 Cl 2_566 . 1_556 58.2(6) yes
O4 O3 Cl 8_656 . 1_556 58.2(6) yes
Nd O4 Nd 3_554 . 5_555 121.3(4) yes
Nd O4 P 3_554 . 1_565 82.9(3) yes
Nd O4 P 3_554 . 2_565 119.22(19) yes
Nd O4 O3 3_554 . 2_564 88.5(3) yes
Nd O4 O3 3_554 . 8_566 148.0(4) yes
Nd O4 O4 3_554 . 2_565 93.9(3) yes
Nd O4 O4 3_554 . 2_575 97.9(3) yes
Nd O4 O4 3_554 . 7_465 111.7(3) yes
Nd O4 O4 3_554 . 8_665 71.3(3) yes
Nd O4 Cl 3_554 . . 74.1(3) yes
Nd O4 Cl 3_554 . 2_565 118.4(2) yes
Nd O4 P 5_555 . 1_565 82.9(3) yes
Nd O4 P 5_555 . 2_565 119.22(19) yes
Nd O4 O3 5_555 . 2_564 148.0(4) yes
Nd O4 O3 5_555 . 8_566 88.5(3) yes
Nd O4 O4 5_555 . 2_565 93.9(3) yes
Nd O4 O4 5_555 . 2_575 97.9(3) yes
Nd O4 O4 5_555 . 7_465 111.7(3) yes
Nd O4 O4 5_555 . 8_665 71.3(3) yes
Nd O4 Cl 5_555 . . 74.1(3) yes
Nd O4 Cl 5_555 . 2_565 118.4(2) yes
P O4 P 1_565 . 2_565 99.7(6) yes
P O4 O3 1_565 . 2_564 114.7(4) yes
P O4 O3 1_565 . 8_566 114.7(4) yes
P O4 O4 1_565 . 2_565 173.5(4) yes
P O4 O4 1_565 . 2_575 30.9(2) yes
P O4 O4 1_565 . 7_465 63.6(4) yes
P O4 O4 1_565 . 8_665 26.4(5) yes
P O4 Cl 1_565 . . 131.4(4) yes
P O4 Cl 1_565 . 2_565 118.2(5) yes
P O4 O3 2_565 . 2_564 35.2(3) yes
P O4 O3 2_565 . 8_566 35.2(3) yes
P O4 O4 2_565 . 2_565 86.8(5) yes
P O4 O4 2_565 . 2_575 68.8(5) yes
P O4 O4 2_565 . 7_465 36.1(4) yes
P O4 O4 2_565 . 8_665 126.1(9) yes
P O4 Cl 2_565 . . 128.9(7) yes
P O4 Cl 2_565 . 2_565 18.5(3) yes
O3 O4 O3 2_564 . 8_566 60.2(4) yes
O3 O4 O4 2_564 . 2_565 70.8(4) yes
O3 O4 O4 2_564 . 2_575 88.3(4) yes
O3 O4 O4 2_564 . 7_465 60.5(4) yes
O3 O4 O4 2_564 . 8_665 135.3(6) yes
O3 O4 Cl 2_564 . . 107.0(5) yes
O3 O4 Cl 2_564 . 2_565 30.1(3) yes
O3 O4 O4 8_566 . 2_565 70.8(4) yes
O3 O4 O4 8_566 . 2_575 88.3(4) yes
O3 O4 O4 8_566 . 7_465 60.5(4) yes
O3 O4 O4 8_566 . 8_665 135.3(6) yes
O3 O4 Cl 8_566 . . 107.0(5) yes
O3 O4 Cl 8_566 . 2_565 30.1(3) yes
O4 O4 O4 2_565 . 2_575 155.7(4) yes
O4 O4 O4 2_565 . 7_465 122.9(5) yes
O4 O4 O4 2_565 . 8_665 147.1(7) yes
O4 O4 Cl 2_565 . . 42.1(3) yes
O4 O4 Cl 2_565 . 2_565 68.3(4) yes
O4 O4 O4 2_575 . 7_465 32.7(4) yes
O4 O4 O4 2_575 . 8_665 57.3(6) yes
O4 O4 Cl 2_575 . . 162.3(5) yes
O4 O4 Cl 2_575 . 2_565 87.3(5) yes
O4 O4 O4 7_465 . 8_665 90 yes
O4 O4 Cl 7_465 . . 165.0(5) yes
O4 O4 Cl 7_465 . 2_565 54.6(4) yes
O4 O4 Cl 8_665 . . 105.0(6) yes
O4 O4 Cl 8_665 . 2_565 144.6(9) yes
Cl O4 Cl . . 2_565 110.4(6) yes
P Cl O3 . . 1_554 92.0(6) yes
P Cl O3 . . 7_556 92.0(6) yes
P Cl O4 . . . 105.0(8) yes
P Cl O4 . . 2_565 35.4(6) yes
P Cl O4 . . 7_555 105.0(8) yes
P Cl O4 . . 8_655 35.4(6) yes
O3 Cl O3 1_554 . 7_556 175.9(10) yes
O3 Cl O4 1_554 . . 89.5(6) yes
O3 Cl O4 1_554 . 2_565 91.7(6) yes
O3 Cl O4 1_554 . 7_555 89.5(6) yes
O3 Cl O4 1_554 . 8_655 91.7(6) yes
O3 Cl O4 7_556 . . 89.5(6) yes
O3 Cl O4 7_556 . 2_565 91.7(6) yes
O3 Cl O4 7_556 . 7_555 89.5(6) yes
O3 Cl O4 7_556 . 8_655 91.7(6) yes
O4 Cl O4 . . 2_565 69.6(5) yes
O4 Cl O4 . . 7_555 150.0(5) yes
O4 Cl O4 . . 8_655 140.4(6) yes
O4 Cl O4 2_565 . 7_555 140.4(6) yes
O4 Cl O4 2_565 . 8_655 70.8(6) yes
O4 Cl O4 7_555 . 8_655 69.6(5) yes

loop_
_geom_bond_atom_site_label_1
_geom_bond_atom_site_label_2
_geom_bond_site_symmetry_1
_geom_bond_site_symmetry_2
_geom_bond_distance
_geom_bond_publ_flag
Nd O1 . 3_554 2.334(6) yes
Nd O1 . 7_556 2.345(8) yes
Nd O2 . . 2.3307(3) yes
Nd O2 . 5_555 2.3307(3) yes
Nd O3 . 3_544 2.622(9) yes
Nd O3 . 4_454 2.622(9) yes
Nd O4 . 4_455 2.473(4) yes
Nd O4 . 5_545 2.473(4) yes
O1 O2 . 3_445 2.9009(11) yes
O1 O2 . 3_545 2.9009(11) yes
O1 O2 . 7_546 2.9009(11) yes
O1 O2 . 7_556 2.9009(11) yes
O1 O3 . 5_546 2.682(16) yes
O1 O3 . 6_456 2.682(16) yes
O2 O3 . 3_544 2.916(10) yes
O2 O3 . 4_554 2.916(10) yes
O2 O3 . 7_556 2.916(10) yes
O2 O3 . 8_656 2.916(10) yes
P O3 . 1_554 1.536(11) yes
P O3 . 7_556 1.536(11) yes
P O4 . 1_545 2.779(13) yes
P O4 . 2_565 1.529(10) yes
P O4 . 7_455 2.779(13) yes
P O4 . 8_655 1.529(10) yes
P Cl . . 0.837(10) yes
O3 O3 . 7_557 2.516(16) yes
O3 O4 . 2_566 2.507(12) yes
O3 O4 . 8_656 2.507(12) yes
O3 Cl . 1_556 1.259(11) yes
O4 O4 . 2_565 2.983(18) yes
O4 O4 . 2_575 2.937(18) yes
O4 O4 . 7_465 2.471(16) yes
O4 O4 . 8_665 1.588(16) yes
O4 Cl . . 2.958(15) yes
O4 Cl . 2_565 2.132(13) yes
